data_1556953
loop_
_publ_author_name
'Detert, Heiner'
'Schollmeyer, Dieter'

_publ_section_title
;
 5,8,13,13-Tetrachloro-13<i>H</i>-dibenzo[<i>a</i>,<i>i</i>]fluorene
 cyclohexane hemisolvate
;
_journal_coden_ASTM IUCRBK
_journal_coeditor_code BT4083
_journal_issue 2
_journal_name_full IUCrData
_journal_page_first x190236
_journal_paper_doi 10.1107/S2414314619002360
_journal_volume 4
_journal_year 2019
_chemical_formula_iupac 'C21 H10 Cl4, 0.5C6 H12'
_chemical_formula_moiety 'C21 H10 Cl4, 0.5(C6 H12)'
_chemical_formula_sum 'C24 H16 Cl4'
_chemical_formula_weight 446.17
_chemical_name_systematic
;
5,8,13,13-Tetrachloro-13<i>H</i>-dibenzo[<i>a</i>,<i>i</i>]fluorene
cyclohexane hemisolvate
;
_space_group_crystal_system monoclinic
_space_group_IT_number 15
_space_group_name_Hall '-I 2yc'
_space_group_name_H-M_alt 'I 1 2/c 1'
_atom_sites_solution_hydrogens mixed
_audit_creation_method SHELXL-2018/1
_cell_angle_alpha 90
_cell_angle_beta 99.901(4)
_cell_angle_gamma 90
_cell_formula_units_Z 8
_cell_length_a 13.7822(6)
_cell_length_b 10.7752(4)
_cell_length_c 27.0787(13)
_cell_measurement_reflns_used 17812
_cell_measurement_temperature 120(2)
_cell_measurement_theta_max 28.57
_cell_measurement_theta_min 2.04
_cell_volume 3961.5(3)
_computing_cell_refinement
;
X-RED and X-AREA (Stoe & Cie, 1996)
;
_computing_data_collection
;
X-RED and X-AREA (Stoe & Cie, 1996)
;
_computing_data_reduction
;
X-RED and X-AREA (Stoe & Cie, 1996)
;
_computing_molecular_graphics
;
PLATON (Spek, 2009)
;
_computing_structure_refinement
;
SHELXL2018 (Sheldrick, 2015)
;
_computing_structure_solution
;
SIR2004 (Altomare <i>et al.</i>,  1999)
;
_diffrn_ambient_temperature 120(2)
_diffrn_detector 'image plate (34 cm diameter)'
_diffrn_detector_area_resol_mean 6.67
_diffrn_measured_fraction_theta_full 0.998
_diffrn_measured_fraction_theta_max 0.994
_diffrn_measurement_device '2-circle goniometer'
_diffrn_measurement_device_type 'Stoe IPDS 2T'
_diffrn_measurement_method 'rotation method'
_diffrn_radiation_type MoK\a
_diffrn_radiation_wavelength 0.71073
_diffrn_reflns_av_R_equivalents 0.0175
_diffrn_reflns_av_unetI/netI 0.0188
_diffrn_reflns_limit_h_max 18
_diffrn_reflns_limit_h_min -18
_diffrn_reflns_limit_k_max 14
_diffrn_reflns_limit_k_min -14
_diffrn_reflns_limit_l_max 36
_diffrn_reflns_limit_l_min -33
_diffrn_reflns_number 11344
_diffrn_reflns_theta_full 25.242
_diffrn_reflns_theta_max 28.363
_diffrn_reflns_theta_min 2.038
_diffrn_source 'sealed X-ray tube, 12 x 0.4 mm long-fine focus'
_exptl_absorpt_coefficient_mu 0.605
_exptl_absorpt_correction_T_max 0.9519
_exptl_absorpt_correction_T_min 0.7360
_exptl_absorpt_correction_type integration
_exptl_absorpt_process_details
;
(X-RED and X-AREA; Stoe & Cie, 1996)
;
_exptl_crystal_colour colourless
_exptl_crystal_density_diffrn 1.496
_exptl_crystal_description plate
_exptl_crystal_F_000 1824
_exptl_crystal_size_max 0.900
_exptl_crystal_size_mid 0.370
_exptl_crystal_size_min 0.080
_refine_diff_density_max 0.505
_refine_diff_density_min -0.505
_refine_ls_extinction_coef .
_refine_ls_extinction_method none
_refine_ls_goodness_of_fit_ref 1.046
_refine_ls_hydrogen_treatment constr
_refine_ls_matrix_type full
_refine_ls_number_parameters 290
_refine_ls_number_reflns 4935
_refine_ls_number_restraints 66
_refine_ls_restrained_S_all 1.071
_refine_ls_R_factor_all 0.0481
_refine_ls_R_factor_gt 0.0387
_refine_ls_shift/su_max 0.002
_refine_ls_shift/su_mean 0.000
_refine_ls_structure_factor_coef Fsqd
_refine_ls_weighting_details 'w=1/[\s^2^(Fo^2^)+(0.0470P)^2^+6.8104P] where P=(Fo^2^+2Fc^2^)/3'
_refine_ls_weighting_scheme calc
_refine_ls_wR_factor_gt 0.0953
_refine_ls_wR_factor_ref 0.1023
_reflns_number_gt 4194
_reflns_number_total 4935
_reflns_threshold_expression 'I > 2\s(I)'
_cod_data_source_file bt4083sup1.cif
_cod_data_source_block I
_cod_depositor_comments 'Adding '_space_group_symop_id'.'
_cod_original_sg_symbol_H-M 'I 2/c'
_cod_database_code 1556953
_cod_database_fobs_code 1556953
_shelx_space_group_comment
;
The symmetry employed for this shelxl refinement is uniquely defined
by the following loop, which should always be used as a source of
symmetry information in preference to the above space-group names.
They are only intended as comments.
;
_shelx_estimated_absorpt_t_min 0.612
_shelx_estimated_absorpt_t_max 0.953

loop_
_space_group_symop_id
_space_group_symop_operation_xyz
1 'x, y, z'
2 '-x, y, -z+1/2'
3 'x+1/2, y+1/2, z+1/2'
4 '-x+1/2, y+1/2, -z+1'
5 '-x, -y, -z'
6 'x, -y, z-1/2'
7 '-x+1/2, -y+1/2, -z+1/2'
8 'x+1/2, -y+1/2, z'

loop_
_atom_site_type_symbol
_atom_site_label
_atom_site_fract_x
_atom_site_fract_y
_atom_site_fract_z
_atom_site_U_iso_or_equiv
_atom_site_adp_type
_atom_site_calc_flag
_atom_site_occupancy
_atom_site_disorder_assembly
_atom_site_disorder_group
Cl Cl1 0.74520(3) 0.24458(4) 0.60278(2) 0.02905(11) Uani d 1 . .
Cl Cl2 0.53125(3) 0.23873(4) 0.58942(2) 0.02864(11) Uani d 1 . .
Cl Cl3 0.63077(3) 0.87411(4) 0.59660(2) 0.03174(12) Uani d 1 . .
Cl Cl4 0.61148(4) 0.43078(5) 0.35395(2) 0.03516(13) Uani d 1 . .
C C1 0.63442(12) 0.32199(16) 0.57254(6) 0.0221(3) Uani d 1 . .
C C2 0.63383(12) 0.45706(16) 0.58782(7) 0.0217(3) Uani d 1 . .
C C3 0.63784(13) 0.51050(17) 0.63570(7) 0.0244(3) Uani d 1 . .
C C4 0.64182(15) 0.44129(19) 0.68067(7) 0.0307(4) Uani d 1 . .
H H4 0.642579 0.353188 0.679465 0.037 Uiso calc 1 . .
C C5 0.64455(17) 0.4998(2) 0.72553(8) 0.0387(5) Uani d 1 . .
H H5 0.646238 0.452034 0.755159 0.046 Uiso calc 1 . .
C C6 0.64488(18) 0.6299(2) 0.72840(8) 0.0403(5) Uani d 1 . .
H H6 0.647220 0.669447 0.759936 0.048 Uiso calc 1 . .
C C7 0.64187(16) 0.6999(2) 0.68613(8) 0.0340(4) Uani d 1 . .
H H7 0.642775 0.787869 0.688647 0.041 Uiso calc 1 . .
C C8 0.63741(13) 0.64337(17) 0.63870(7) 0.0254(4) Uani d 1 . .
C C9 0.63181(12) 0.71300(17) 0.59358(7) 0.0247(4) Uani d 1 . .
C C10 0.62704(12) 0.65911(17) 0.54760(7) 0.0242(3) Uani d 1 . .
H H10 0.622833 0.708019 0.518124 0.029 Uiso calc 1 . .
C C11 0.62854(12) 0.52906(16) 0.54535(6) 0.0215(3) Uani d 1 . .
C C12 0.62551(12) 0.44863(16) 0.50131(7) 0.0221(3) Uani d 1 . .
C C13 0.62051(12) 0.48153(17) 0.45073(7) 0.0248(4) Uani d 1 . .
H H13 0.618390 0.566095 0.440677 0.030 Uiso calc 1 . .
C C14 0.61879(12) 0.38833(19) 0.41650(7) 0.0257(4) Uani d 1 . .
C C15 0.62220(12) 0.26011(18) 0.42978(7) 0.0249(4) Uani d 1 . .
C C16 0.62121(13) 0.1634(2) 0.39421(7) 0.0294(4) Uani d 1 . .
H H16 0.618368 0.183259 0.359817 0.035 Uiso calc 1 . .
C C17 0.62430(14) 0.0420(2) 0.40878(8) 0.0331(4) Uani d 1 . .
H H17 0.623363 -0.021715 0.384455 0.040 Uiso calc 1 . .
C C18 0.62885(14) 0.01062(19) 0.45940(8) 0.0315(4) Uani d 1 . .
H H18 0.631065 -0.074267 0.469000 0.038 Uiso calc 1 . .
C C19 0.63012(13) 0.10069(17) 0.49512(7) 0.0272(4) Uani d 1 . .
H H19 0.632970 0.077843 0.529224 0.033 Uiso calc 1 . .
C C20 0.62723(12) 0.22794(17) 0.48156(7) 0.0237(3) Uani d 1 . .
C C21 0.62889(12) 0.32607(16) 0.51631(6) 0.0224(3) Uani d 1 . .
C C1L 0.500000 -0.0571(8) 0.750000 0.053(2) Uani d 0.5 A 1
H H1L1 0.530101 -0.111210 0.778039 0.063 Uiso d 0.25 A 1
H H1L2 0.469897 -0.111206 0.721960 0.063 Uiso d 0.25 A 1
C C2L 0.5837(6) 0.0253(8) 0.7298(4) 0.098(3) Uani d 0.5 A 1
H H2L1 0.646442 -0.021233 0.733130 0.117 Uiso calc 0.5 A 1
H H2L2 0.562314 0.047455 0.694063 0.117 Uiso calc 0.5 A 1
C C3L 0.5967(4) 0.1440(5) 0.7630(2) 0.0488(11) Uani d 0.5 A 1
H H3L1 0.609680 0.121636 0.798953 0.059 Uiso calc 0.5 A 1
H H3L2 0.652236 0.194808 0.755464 0.059 Uiso calc 0.5 A 1
C C4L 0.500000 0.2150(7) 0.750000 0.0497(19) Uani d 0.5 A 1
H H4L1 0.493161 0.269490 0.778629 0.060 Uiso d 0.25 A 1
H H4L2 0.506841 0.269488 0.721371 0.060 Uiso d 0.25 A 1
C C1M 0.4912(6) -0.0506(8) 0.7717(3) 0.0326(17) Uani d 0.25 B 2
H H1M1 0.492958 -0.136370 0.757813 0.039 Uiso d 0.25 B 2
H H1M2 0.479821 -0.055842 0.806770 0.039 Uiso d 0.25 B 2
C C2M 0.5902(3) 0.0093(4) 0.76390(19) 0.0419(10) Uani d 0.5 B 2
H H2M1 0.620698 0.029383 0.798809 0.050 Uiso d 0.5 B 2
H H2M2 0.634240 -0.049693 0.750461 0.050 Uiso d 0.5 B 2
C C3M 0.5827(7) 0.1294(8) 0.7328(4) 0.094(2) Uani d 0.5 B 2
H H3M1 0.595833 0.107738 0.698994 0.112 Uiso d 0.5 B 2
H H3M2 0.635843 0.186338 0.748122 0.112 Uiso d 0.5 B 2
C C4M 0.4818(7) 0.2036(8) 0.7269(4) 0.0376(19) Uani d 0.25 B 2
H H4M1 0.447575 0.199768 0.691691 0.045 Uiso d 0.25 B 2
H H4M2 0.493363 0.291640 0.736596 0.045 Uiso d 0.25 B 2

loop_
_atom_site_aniso_label
_atom_site_aniso_U_11
_atom_site_aniso_U_22
_atom_site_aniso_U_33
_atom_site_aniso_U_12
_atom_site_aniso_U_13
_atom_site_aniso_U_23
Cl1 0.0292(2) 0.0266(2) 0.0289(2) 0.00530(16) -0.00196(17) 0.00312(17)
Cl2 0.0305(2) 0.0274(2) 0.0290(2) -0.00694(16) 0.00791(17) 0.00400(17)
Cl3 0.0293(2) 0.0222(2) 0.0446(3) -0.00073(16) 0.00885(19) 0.00088(18)
Cl4 0.0333(2) 0.0510(3) 0.0216(2) -0.0015(2) 0.00606(17) 0.0058(2)
C1 0.0207(8) 0.0226(8) 0.0227(8) -0.0010(6) 0.0029(6) 0.0036(6)
C2 0.0179(7) 0.0224(8) 0.0246(8) -0.0006(6) 0.0036(6) 0.0016(6)
C3 0.0215(8) 0.0261(8) 0.0255(8) -0.0015(6) 0.0038(6) 0.0025(7)
C4 0.0364(10) 0.0289(9) 0.0268(9) -0.0042(8) 0.0058(8) 0.0025(7)
C5 0.0519(13) 0.0398(11) 0.0250(9) -0.0052(10) 0.0086(9) 0.0034(9)
C6 0.0541(13) 0.0402(12) 0.0275(10) -0.0079(10) 0.0098(9) -0.0065(9)
C7 0.0385(11) 0.0307(10) 0.0333(10) -0.0060(8) 0.0080(8) -0.0051(8)
C8 0.0215(8) 0.0261(8) 0.0290(9) -0.0025(7) 0.0052(7) -0.0006(7)
C9 0.0178(7) 0.0223(8) 0.0343(9) -0.0009(6) 0.0051(7) 0.0010(7)
C10 0.0182(8) 0.0254(8) 0.0294(9) -0.0007(6) 0.0049(7) 0.0067(7)
C11 0.0157(7) 0.0244(8) 0.0246(8) 0.0002(6) 0.0036(6) 0.0033(6)
C12 0.0164(7) 0.0258(8) 0.0240(8) -0.0004(6) 0.0031(6) 0.0034(7)
C13 0.0189(8) 0.0286(9) 0.0272(9) -0.0004(6) 0.0048(6) 0.0071(7)
C14 0.0177(8) 0.0391(10) 0.0203(8) -0.0003(7) 0.0035(6) 0.0042(7)
C15 0.0163(7) 0.0335(9) 0.0246(8) -0.0004(6) 0.0029(6) -0.0005(7)
C16 0.0206(8) 0.0415(11) 0.0255(9) -0.0002(7) 0.0029(7) -0.0059(8)
C17 0.0229(9) 0.0390(11) 0.0364(10) -0.0001(8) 0.0017(8) -0.0123(9)
C18 0.0248(9) 0.0283(9) 0.0399(11) -0.0002(7) 0.0012(8) -0.0045(8)
C19 0.0235(8) 0.0271(9) 0.0300(9) -0.0005(7) 0.0018(7) 0.0002(7)
C20 0.0168(7) 0.0281(8) 0.0257(8) -0.0001(6) 0.0019(6) 0.0001(7)
C21 0.0180(7) 0.0253(8) 0.0236(8) 0.0005(6) 0.0030(6) 0.0033(7)
C1L 0.055(3) 0.049(3) 0.055(3) 0.000 0.0094(19) 0.000
C2L 0.096(3) 0.096(3) 0.101(3) 0.0071(19) 0.0155(19) -0.0107(19)
C3L 0.0497(18) 0.0403(17) 0.0541(19) -0.0057(15) 0.0023(15) 0.0018(15)
C4L 0.051(2) 0.046(2) 0.052(2) 0.000 0.0086(18) 0.000
C1M 0.034(2) 0.032(2) 0.032(2) -0.0033(17) 0.0066(18) 0.0050(18)
C2M 0.0451(17) 0.0398(17) 0.0400(17) -0.0001(14) 0.0049(14) 0.0038(14)
C3M 0.094(3) 0.092(3) 0.097(3) 0.0002(19) 0.0210(19) 0.0097(19)
C4M 0.042(2) 0.035(2) 0.037(3) -0.0017(18) 0.0076(18) 0.0019(19)

loop_
_atom_type_symbol
_atom_type_description
_atom_type_scat_dispersion_real
_atom_type_scat_dispersion_imag
_atom_type_scat_source
C C 0.0033 0.0016 'International Tables Vol C Tables 4.2.6.8 and 6.1.1.4'
H H 0.0000 0.0000 'International Tables Vol C Tables 4.2.6.8 and 6.1.1.4'
Cl Cl 0.1484 0.1585 'International Tables Vol C Tables 4.2.6.8 and 6.1.1.4'

loop_
_exptl_crystal_face_index_h
_exptl_crystal_face_index_k
_exptl_crystal_face_index_l
_exptl_crystal_face_perp_dist
-1 -1 1 0.1845
1 1 -1 0.1845
1 -1 0 0.4520
-1 1 0 0.4520
0 0 1 0.0365
0 0 -1 0.0365

loop_
_geom_angle_atom_site_label_1
_geom_angle_atom_site_label_2
_geom_angle_atom_site_label_3
_geom_angle_site_symmetry_1
_geom_angle_site_symmetry_3
_geom_angle
C21 C1 C2 . . 104.22(14)
C21 C1 Cl2 . . 111.34(12)
C2 C1 Cl2 . . 111.54(12)
C21 C1 Cl1 . . 111.22(12)
C2 C1 Cl1 . . 111.32(12)
Cl2 C1 Cl1 . . 107.26(9)
C11 C2 C3 . . 121.66(16)
C11 C2 C1 . . 108.36(15)
C3 C2 C1 . . 129.98(16)
C2 C3 C4 . . 124.26(17)
C2 C3 C8 . . 117.35(16)
C4 C3 C8 . . 118.39(17)
C5 C4 C3 . . 120.80(19)
C5 C4 H4 . . 119.6
C3 C4 H4 . . 119.6
C4 C5 C6 . . 120.7(2)
C4 C5 H5 . . 119.7
C6 C5 H5 . . 119.7
C7 C6 C5 . . 120.4(2)
C7 C6 H6 . . 119.8
C5 C6 H6 . . 119.8
C6 C7 C8 . . 120.9(2)
C6 C7 H7 . . 119.5
C8 C7 H7 . . 119.5
C7 C8 C9 . . 122.67(18)
C7 C8 C3 . . 118.80(17)
C9 C8 C3 . . 118.53(17)
C10 C9 C8 . . 123.03(17)
C10 C9 Cl3 . . 117.92(14)
C8 C9 Cl3 . . 119.05(14)
C9 C10 C11 . . 117.76(17)
C9 C10 H10 . . 121.1
C11 C10 H10 . . 121.1
C2 C11 C10 . . 121.66(17)
C2 C11 C12 . . 109.59(15)
C10 C11 C12 . . 128.75(16)
C21 C12 C13 . . 121.45(17)
C21 C12 C11 . . 109.32(15)
C13 C12 C11 . . 129.22(16)
C14 C13 C12 . . 117.96(17)
C14 C13 H13 . . 121.0
C12 C13 H13 . . 121.0
C13 C14 C15 . . 123.09(16)
C13 C14 Cl4 . . 117.32(15)
C15 C14 Cl4 . . 119.58(14)
C16 C15 C14 . . 123.03(17)
C16 C15 C20 . . 118.65(17)
C14 C15 C20 . . 118.31(16)
C17 C16 C15 . . 120.81(18)
C17 C16 H16 . . 119.6
C15 C16 H16 . . 119.6
C16 C17 C18 . . 120.50(18)
C16 C17 H17 . . 119.8
C18 C17 H17 . . 119.8
C19 C18 C17 . . 120.85(19)
C19 C18 H18 . . 119.6
C17 C18 H18 . . 119.6
C18 C19 C20 . . 120.42(18)
C18 C19 H19 . . 119.8
C20 C19 H19 . . 119.8
C21 C20 C19 . . 123.69(17)
C21 C20 C15 . . 117.56(16)
C19 C20 C15 . . 118.76(17)
C12 C21 C20 . . 121.63(16)
C12 C21 C1 . . 108.50(15)
C20 C21 C1 . . 129.87(16)
C2L C1L C2L 2_656 . 113.7(7)
C2L C1L H1L1 2_656 . 107.0
C2L C1L H1L1 . . 110.6
C2L C1L H1L2 2_656 . 110.6
C2L C1L H1L2 . . 106.9
H1L1 C1L H1L2 . . 107.9
C3L C2L C1L . . 105.8(6)
C3L C2L H2L1 . . 110.6
C1L C2L H2L1 . . 110.6
C3L C2L H2L2 . . 110.6
C1L C2L H2L2 . . 110.6
H2L1 C2L H2L2 . . 108.7
C4L C3L C2L . . 105.7(5)
C4L C3L H3L1 . . 110.6
C2L C3L H3L1 . . 110.6
C4L C3L H3L2 . . 110.6
C2L C3L H3L2 . . 110.6
H3L1 C3L H3L2 . . 108.7
C3L C4L C3L . 2_656 119.8(6)
C3L C4L H4L1 . . 108.3
C3L C4L H4L1 2_656 . 106.3
C3L C4L H4L2 . . 106.3
C3L C4L H4L2 2_656 . 108.3
H4L1 C4L H4L2 . . 107.2
C1M C1M C2M 2_656 . 63.4(6)
C2M C1M C2M 2_656 . 108.2(6)
C1M C1M H1M1 2_656 . 67.8
C2M C1M H1M1 2_656 . 102.7
C2M C1M H1M1 . . 104.7
C1M C1M H1M2 2_656 . 176.1
C2M C1M H1M2 2_656 . 114.7
C2M C1M H1M2 . . 116.2
H1M1 C1M H1M2 . . 109.0
H1L1 C1M H1L2 2_656 2_656 82.1
C1M C2M C3M 2_656 . 92.1(6)
C1M C2M C1M 2_656 . 47.9(7)
C3M C2M C1M . . 116.4(5)
C1M C2M H2M1 2_656 . 149.1
C3M C2M H2M1 . . 108.5
C1M C2M H2M1 . . 101.4
C1M C2M H2M2 2_656 . 85.7
C3M C2M H2M2 . . 109.1
C1M C2M H2M2 . . 113.0
H2M1 C2M H2M2 . . 107.8
C2M C3M C4M . . 116.9(7)
C2M C3M C4M . 2_656 92.1(6)
C4M C3M C4M . 2_656 44.7(7)
C2M C3M H3M1 . . 107.6
C4M C3M H3M1 . . 108.8
C4M C3M H3M1 2_656 . 153.2
C2M C3M H3M2 . . 108.4
C4M C3M H3M2 . . 107.6
C4M C3M H3M2 2_656 . 82.6
H3M1 C3M H3M2 . . 107.2
C4M C4M C3M 2_656 . 73.1(8)
C4M C4M H4M1 2_656 . 174.5
C3M C4M H4M1 . . 109.8
C3M C4M H4M1 2_656 . 112.3
C4M C4M H4M2 2_656 . 73.8
C3M C4M H4M2 . . 110.9
C3M C4M H4M2 2_656 . 110.8
H4M1 C4M H4M2 . . 108.8
H4L1 C4M H4L2 2_656 2_656 77.7

loop_
_geom_bond_atom_site_label_1
_geom_bond_atom_site_label_2
_geom_bond_site_symmetry_2
_geom_bond_distance
Cl1 C1 . 1.8077(17)
Cl2 C1 . 1.8052(17)
Cl3 C9 . 1.7380(19)
Cl4 C14 . 1.7407(18)
C1 C21 . 1.512(2)
C1 C2 . 1.513(2)
C2 C11 . 1.379(2)
C2 C3 . 1.411(2)
C3 C4 . 1.421(3)
C3 C8 . 1.434(3)
C4 C5 . 1.363(3)
C4 H4 . 0.9500
C5 C6 . 1.404(3)
C5 H5 . 0.9500
C6 C7 . 1.366(3)
C6 H6 . 0.9500
C7 C8 . 1.414(3)
C7 H7 . 0.9500
C8 C9 . 1.424(3)
C9 C10 . 1.365(3)
C10 C11 . 1.403(2)
C10 H10 . 0.9500
C11 C12 . 1.469(2)
C12 C21 . 1.380(2)
C12 C13 . 1.405(2)
C13 C14 . 1.364(3)
C13 H13 . 0.9500
C14 C15 . 1.426(3)
C15 C16 . 1.418(3)
C15 C20 . 1.435(2)
C16 C17 . 1.364(3)
C16 H16 . 0.9500
C17 C18 . 1.403(3)
C17 H17 . 0.9500
C18 C19 . 1.368(3)
C18 H18 . 0.9500
C19 C20 . 1.418(3)
C19 H19 . 0.9500
C20 C21 . 1.413(3)
C1L C2L 2_656 1.624(9)
C1L C2L . 1.624(9)
C1L H1L1 . 0.9900
C1L H1L2 . 0.9900
C2L C3L . 1.556(8)
C2L H2L1 . 0.9900
C2L H2L2 . 0.9900
C3L C4L . 1.524(6)
C3L H3L1 . 0.9900
C3L H3L2 . 0.9900
C4L H4L1 . 0.9900
C4L H4L2 . 0.9900
C1M C1M 2_656 1.241(18)
C1M C2M 2_656 1.495(10)
C1M C2M . 1.556(8)
C1M H1M1 . 1.0003
C1M H1M2 . 0.9900
C2M C3M . 1.539(8)
C2M H2M1 . 0.9900
C2M H2M2 . 0.9900
C3M C4M . 1.588(10)
C3M C4M 2_656 1.719(13)
C3M H3M1 . 0.9900
C3M H3M2 . 0.9900
C4M C4M 2_656 1.264(19)
C4M H4M1 . 0.9900
C4M H4M2 . 0.9900

loop_
_geom_torsion_atom_site_label_1
_geom_torsion_atom_site_label_2
_geom_torsion_atom_site_label_3
_geom_torsion_atom_site_label_4
_geom_torsion_site_symmetry_1
_geom_torsion_site_symmetry_2
_geom_torsion_site_symmetry_3
_geom_torsion_site_symmetry_4
_geom_torsion
C21 C1 C2 C11 . . . . 0.04(18)
Cl2 C1 C2 C11 . . . . -120.21(13)
Cl1 C1 C2 C11 . . . . 120.02(13)
C21 C1 C2 C3 . . . . -179.87(17)
Cl2 C1 C2 C3 . . . . 59.9(2)
Cl1 C1 C2 C3 . . . . -59.9(2)
C11 C2 C3 C4 . . . . 178.98(17)
C1 C2 C3 C4 . . . . -1.1(3)
C11 C2 C3 C8 . . . . -0.7(2)
C1 C2 C3 C8 . . . . 179.16(16)
C2 C3 C4 C5 . . . . -179.32(19)
C8 C3 C4 C5 . . . . 0.4(3)
C3 C4 C5 C6 . . . . -0.9(3)
C4 C5 C6 C7 . . . . 0.4(4)
C5 C6 C7 C8 . . . . 0.6(4)
C6 C7 C8 C9 . . . . 178.47(19)
C6 C7 C8 C3 . . . . -1.1(3)
C2 C3 C8 C7 . . . . -179.68(16)
C4 C3 C8 C7 . . . . 0.6(3)
C2 C3 C8 C9 . . . . 0.7(2)
C4 C3 C8 C9 . . . . -178.99(16)
C7 C8 C9 C10 . . . . -179.69(17)
C3 C8 C9 C10 . . . . -0.1(3)
C7 C8 C9 Cl3 . . . . 0.2(2)
C3 C8 C9 Cl3 . . . . 179.77(13)
C8 C9 C10 C11 . . . . -0.5(3)
Cl3 C9 C10 C11 . . . . 179.60(12)
C3 C2 C11 C10 . . . . 0.1(3)
C1 C2 C11 C10 . . . . -179.81(15)
C3 C2 C11 C12 . . . . 179.88(15)
C1 C2 C11 C12 . . . . -0.03(19)
C9 C10 C11 C2 . . . . 0.5(3)
C9 C10 C11 C12 . . . . -179.21(16)
C2 C11 C12 C21 . . . . 0.02(19)
C10 C11 C12 C21 . . . . 179.78(16)
C2 C11 C12 C13 . . . . -179.67(16)
C10 C11 C12 C13 . . . . 0.1(3)
C21 C12 C13 C14 . . . . 0.2(2)
C11 C12 C13 C14 . . . . 179.83(16)
C12 C13 C14 C15 . . . . -0.2(3)
C12 C13 C14 Cl4 . . . . 179.44(12)
C13 C14 C15 C16 . . . . -179.47(17)
Cl4 C14 C15 C16 . . . . 0.8(2)
C13 C14 C15 C20 . . . . 0.3(3)
Cl4 C14 C15 C20 . . . . -179.39(12)
C14 C15 C16 C17 . . . . -179.80(17)
C20 C15 C16 C17 . . . . 0.4(3)
C15 C16 C17 C18 . . . . -0.2(3)
C16 C17 C18 C19 . . . . 0.1(3)
C17 C18 C19 C20 . . . . -0.2(3)
C18 C19 C20 C21 . . . . -179.61(17)
C18 C19 C20 C15 . . . . 0.5(3)
C16 C15 C20 C21 . . . . 179.52(15)
C14 C15 C20 C21 . . . . -0.3(2)
C16 C15 C20 C19 . . . . -0.6(2)
C14 C15 C20 C19 . . . . 179.67(16)
C13 C12 C21 C20 . . . . -0.2(3)
C11 C12 C21 C20 . . . . -179.88(15)
C13 C12 C21 C1 . . . . 179.72(15)
C11 C12 C21 C1 . . . . 0.01(19)
C19 C20 C21 C12 . . . . -179.72(16)
C15 C20 C21 C12 . . . . 0.2(2)
C19 C20 C21 C1 . . . . 0.4(3)
C15 C20 C21 C1 . . . . -179.66(16)
C2 C1 C21 C12 . . . . -0.03(18)
Cl2 C1 C21 C12 . . . . 120.35(13)
Cl1 C1 C21 C12 . . . . -120.08(13)
C2 C1 C21 C20 . . . . 179.85(17)
Cl2 C1 C21 C20 . . . . -59.8(2)
Cl1 C1 C21 C20 . . . . 59.8(2)
C2L C1L C2L C3L 2_656 . . . 33.3(4)
C1L C2L C3L C4L . . . . -66.8(7)
C2L C3L C4L C3L . . . 2_656 34.5(4)
C2M C1M C2M C1M 2_656 . . 2_656 -53.6(7)
C1M C1M C2M C3M 2_656 . . . 66.9(6)
C2M C1M C2M C3M 2_656 . . . 13.3(9)
C1M C2M C3M C4M 2_656 . . . 62.5(9)
C1M C2M C3M C4M . . . . 19.4(11)
C1M C2M C3M C4M 2_656 . . 2_656 101.3(6)
C1M C2M C3M C4M . . . 2_656 58.2(8)
C2M C3M C4M C4M . . . 2_656 62.9(8)
C2M C3M C4M C3M . . . 2_656 8.3(10)
C4M C3M C4M C3M 2_656 . . 2_656 -54.6(6)

loop_
_cod_changelog_entry_id
_cod_changelog_entry_author
_cod_changelog_entry_date
_cod_changelog_entry_text
1 'Vaitkus, Antanas' 2022-04-26T17:30:00+03:00 'Updated bibliographic information.'
